data_4079946
loop_
_publ_author_name
'Mori, Shotaro'
'Mochida, Tomoyuki'

_publ_section_title
;
 Preparation and Properties of Cyclopentadienyl Ruthenocenium Complexes
 with 1,2-Disubstituted Benzene Ligands: Competition between Chelate
 Coordination and Sandwich Coordination
;
_journal_issue 1
_journal_name_full Organometallics
_journal_page_first 283
_journal_paper_doi 10.1021/om301073z
_journal_volume 32
_journal_year 2013
_chemical_formula_moiety 'C15 H18 N Ru S2, F6 P'
_chemical_formula_sum 'C15 H18 F6 N P Ru S2'
_chemical_formula_weight 522.46
_chemical_name_systematic
; 
 ? 
;
_space_group_IT_number 14
_symmetry_cell_setting monoclinic
_symmetry_space_group_name_Hall '-P 2yn'
_symmetry_space_group_name_H-M 'P 1 21/n 1'
_atom_sites_solution_hydrogens geom
_atom_sites_solution_primary direct
_atom_sites_solution_secondary difmap
_audit_creation_method SHELXL-97
_cell_angle_alpha 90.00
_cell_angle_beta 98.983(2)
_cell_angle_gamma 90.00
_cell_formula_units_Z 4
_cell_length_a 8.7715(16)
_cell_length_b 10.4845(19)
_cell_length_c 21.328(4)
_cell_measurement_reflns_used 4859
_cell_measurement_temperature 100
_cell_measurement_theta_max 27.51
_cell_measurement_theta_min 2.40
_cell_volume 1937.4(6)
_computing_cell_refinement 'APEX2 (Bruker AXS, 2006)'
_computing_data_collection 'APEX2 (Bruker AXS, 2006)'
_computing_data_reduction 'SAINT (Bruker AXS, 2004)'
_computing_molecular_graphics 'XSHEL (Bruker AXS,2002)'
_computing_publication_material 'XCIF (Bruker AXS, 2001)'
_computing_structure_refinement 'SHELXL-97 (Sheldrick, 1997)'
_computing_structure_solution 'SHELXS-97 (Sheldrick, 1997)'
_diffrn_ambient_temperature 100
_diffrn_detector_area_resol_mean 8.333
_diffrn_measured_fraction_theta_full 0.993
_diffrn_measured_fraction_theta_max 0.993
_diffrn_measurement_device_type 'Bruker APEXII CCD area detector'
_diffrn_measurement_method 'phi and omega scans'
_diffrn_radiation_monochromator 'Bruker Helios multilayer confocal mirror'
_diffrn_radiation_source 'Bruker TXS fine-focus rotating anode'
_diffrn_radiation_type MoK\a
_diffrn_radiation_wavelength 0.71073
_diffrn_reflns_av_R_equivalents 0.0217
_diffrn_reflns_av_sigmaI/netI 0.0259
_diffrn_reflns_limit_h_max 10
_diffrn_reflns_limit_h_min -10
_diffrn_reflns_limit_k_max 12
_diffrn_reflns_limit_k_min -12
_diffrn_reflns_limit_l_max 15
_diffrn_reflns_limit_l_min -25
_diffrn_reflns_number 9237
_diffrn_reflns_theta_full 25.35
_diffrn_reflns_theta_max 25.35
_diffrn_reflns_theta_min 1.93
_exptl_absorpt_coefficient_mu 1.162
_exptl_absorpt_correction_T_max 0.9771
_exptl_absorpt_correction_T_min 0.7147
_exptl_absorpt_correction_type empirical
_exptl_absorpt_process_details
;
SADABS Sheldrick 1996
;
_exptl_crystal_colour yellow
_exptl_crystal_density_diffrn 1.791
_exptl_crystal_density_method 'not measured'
_exptl_crystal_description rod
_exptl_crystal_F_000 1040
_exptl_crystal_size_max 0.31
_exptl_crystal_size_mid 0.06
_exptl_crystal_size_min 0.02
_refine_diff_density_max 0.683
_refine_diff_density_min -0.336
_refine_diff_density_rms 0.069
_refine_ls_extinction_method none
_refine_ls_goodness_of_fit_ref 1.051
_refine_ls_hydrogen_treatment constr
_refine_ls_matrix_type full
_refine_ls_number_parameters 275
_refine_ls_number_reflns 3541
_refine_ls_number_restraints 24
_refine_ls_restrained_S_all 1.054
_refine_ls_R_factor_all 0.0294
_refine_ls_R_factor_gt 0.0247
_refine_ls_shift/su_max 0.001
_refine_ls_shift/su_mean 0.000
_refine_ls_structure_factor_coef Fsqd
_refine_ls_weighting_details 'calc w=1/[\s^2^(Fo^2^)+(0.0265P)^2^+1.7020P] where P=(Fo^2^+2Fc^2^)/3'
_refine_ls_weighting_scheme calc
_refine_ls_wR_factor_gt 0.0583
_refine_ls_wR_factor_ref 0.0607
_reflns_number_gt 3145
_reflns_number_total 3541
_reflns_threshold_expression >2sigma(I)
_cod_data_source_file om301073z_si_002.cif
_cod_data_source_block '[2SS]PF6'
_cod_depositor_comments
;
The following automatic conversions were performed:

'_symmetry_cell_setting' value 'Monoclinic' changed to 'monoclinic'
according to /home/saulius/struct/CIF-dictionaries/cif_core.dic
dictionary named 'cif_core.dic' version 2.4.2 from 2011-04-26.

Automatic conversion script
Id: cif_fix_values 1891 2012-01-12 08:04:46Z andrius 
;
_cod_original_cell_volume 1937.3(6)
_cod_original_sg_symbol_H-M 'P 21/n'
_cod_database_code 4079946

loop_
_symmetry_equiv_pos_as_xyz
'x, y, z'
'-x+1/2, y+1/2, -z+1/2'
'-x, -y, -z'
'x-1/2, -y-1/2, z-1/2'

loop_
_atom_site_label
_atom_site_type_symbol
_atom_site_fract_x
_atom_site_fract_y
_atom_site_fract_z
_atom_site_U_iso_or_equiv
_atom_site_adp_type
_atom_site_occupancy
_atom_site_symmetry_multiplicity
_atom_site_calc_flag
_atom_site_refinement_flags
_atom_site_disorder_assembly
_atom_site_disorder_group
F3 F 0.7868(3) 0.7633(3) 0.07766(15) 0.0678(10) Uani 0.894(5) 1 d P A 1
F4 F 0.7962(3) 0.6143(2) 0.15321(11) 0.0535(9) Uani 0.894(5) 1 d P A 1
F5 F 0.5496(3) 0.6566(3) 0.16254(13) 0.0606(10) Uani 0.894(5) 1 d P A 1
F6 F 0.5416(3) 0.8069(2) 0.08694(12) 0.0576(10) Uani 0.894(5) 1 d P A 1
F7 F 0.8376(19) 0.701(2) 0.1115(9) 0.043(5) Uani 0.106(5) 1 d PU A 2
F8 F 0.695(3) 0.6122(16) 0.1775(8) 0.041(6) Uani 0.106(5) 1 d PU A 2
F9 F 0.4941(18) 0.740(2) 0.1341(8) 0.037(5) Uani 0.106(5) 1 d PU A 2
F10 F 0.643(2) 0.8172(16) 0.0690(7) 0.034(5) Uani 0.106(5) 1 d PU A 2
C1 C 0.4262(3) 0.1697(3) 0.08604(13) 0.0279(6) Uani 1 1 d . . .
H1 H 0.3761 0.1252 0.0467 0.033 Uiso 1 1 calc R . .
C2 C 0.4285(3) 0.3018(3) 0.09612(14) 0.0316(7) Uani 1 1 d . . .
H2 H 0.3797 0.3674 0.0653 0.038 Uiso 1 1 calc R . .
C3 C 0.5192(3) 0.3273(3) 0.15560(14) 0.0334(7) Uani 1 1 d . . .
H3 H 0.5452 0.4133 0.1745 0.040 Uiso 1 1 calc R . .
C4 C 0.5725(3) 0.2088(3) 0.18181(13) 0.0325(7) Uani 1 1 d . . .
H4 H 0.6419 0.1966 0.2232 0.039 Uiso 1 1 calc R . .
C5 C 0.5158(3) 0.1109(3) 0.13932(14) 0.0296(6) Uani 1 1 d . . .
H5 H 0.5396 0.0179 0.1445 0.036 Uiso 1 1 calc R . .
C6 C -0.0329(3) 0.2736(3) 0.10200(11) 0.0202(5) Uani 1 1 d . . .
C7 C -0.0248(3) 0.1424(3) 0.09512(11) 0.0204(5) Uani 1 1 d . . .
C8 C -0.1383(3) 0.0778(3) 0.05424(12) 0.0247(6) Uani 1 1 d . . .
H8 H -0.1329 -0.0120 0.0492 0.030 Uiso 1 1 calc R . .
C9 C -0.2598(3) 0.1474(3) 0.02097(12) 0.0272(6) Uani 1 1 d . . .
H9 H -0.3378 0.1046 -0.0072 0.033 Uiso 1 1 calc R . .
C10 C -0.2684(3) 0.2782(3) 0.02844(12) 0.0261(6) Uani 1 1 d . . .
H10 H -0.3527 0.3242 0.0057 0.031 Uiso 1 1 calc R . .
C11 C -0.1556(3) 0.3422(3) 0.06866(12) 0.0236(6) Uani 1 1 d . . .
H11 H -0.1615 0.4321 0.0736 0.028 Uiso 1 1 calc R . .
C12 C 0.0194(3) 0.3797(3) 0.22149(12) 0.0254(6) Uani 1 1 d . . .
H12A H -0.0770 0.4267 0.2084 0.038 Uiso 1 1 calc R . .
H12B H 0.0863 0.4285 0.2540 0.038 Uiso 1 1 calc R . .
H12C H -0.0037 0.2966 0.2388 0.038 Uiso 1 1 calc R . .
C13 C 0.0367(3) 0.0017(3) 0.20402(13) 0.0280(6) Uani 1 1 d . . .
H13A H -0.0008 0.0759 0.2251 0.042 Uiso 1 1 calc R . .
H13B H 0.1100 -0.0462 0.2346 0.042 Uiso 1 1 calc R . .
H13C H -0.0507 -0.0534 0.1875 0.042 Uiso 1 1 calc R . .
C14 C 0.3174(3) 0.1893(2) 0.31716(13) 0.0233(6) Uani 1 1 d . . .
C15 C 0.3267(4) 0.1896(3) 0.38600(13) 0.0332(7) Uani 1 1 d . . .
H15A H 0.2983 0.2741 0.4001 0.050 Uiso 1 1 calc R . .
H15B H 0.4324 0.1693 0.4058 0.050 Uiso 1 1 calc R . .
H15C H 0.2557 0.1255 0.3984 0.050 Uiso 1 1 calc R . .
F1 F 0.7233(2) 0.81599(16) 0.17349(8) 0.0387(4) Uani 1 1 d . A .
F2 F 0.6108(2) 0.60492(17) 0.06839(8) 0.0434(5) Uani 1 1 d . A .
N1 N 0.3099(2) 0.1928(2) 0.26353(10) 0.0205(5) Uani 1 1 d . . .
P1 P 0.66807(8) 0.71047(7) 0.12047(3) 0.02127(15) Uani 1 1 d . . .
Ru1 Ru 0.31972(2) 0.209732(19) 0.168318(9) 0.01666(7) Uani 1 1 d . . .
S1 S 0.11694(7) 0.35627(6) 0.15317(3) 0.01989(14) Uani 1 1 d . . .
S2 S 0.13187(7) 0.05478(6) 0.13897(3) 0.02071(15) Uani 1 1 d . . .

loop_
_atom_site_aniso_label
_atom_site_aniso_U_11
_atom_site_aniso_U_22
_atom_site_aniso_U_33
_atom_site_aniso_U_23
_atom_site_aniso_U_13
_atom_site_aniso_U_12
F3 0.074(2) 0.0591(18) 0.083(2) 0.0056(16) 0.0493(18) -0.0149(15)
F4 0.0552(17) 0.0379(14) 0.0566(15) -0.0081(11) -0.0248(13) 0.0237(12)
F5 0.071(2) 0.0497(17) 0.0722(18) -0.0151(14) 0.0470(16) -0.0254(15)
F6 0.0593(19) 0.0330(13) 0.0660(18) -0.0102(12) -0.0357(15) 0.0218(13)
F7 0.024(7) 0.069(10) 0.038(8) -0.003(7) 0.009(6) 0.015(7)
F8 0.057(10) 0.026(8) 0.032(8) 0.008(6) -0.018(7) -0.010(7)
F9 0.020(7) 0.058(10) 0.033(8) -0.008(7) 0.002(6) -0.003(6)
F10 0.042(9) 0.029(7) 0.026(7) 0.015(6) -0.010(6) -0.022(7)
C1 0.0230(14) 0.0387(17) 0.0245(14) -0.0097(12) 0.0113(11) -0.0057(12)
C2 0.0296(15) 0.0346(17) 0.0352(16) 0.0129(13) 0.0194(13) 0.0089(13)
C3 0.0331(16) 0.0286(17) 0.0446(18) -0.0129(13) 0.0250(14) -0.0130(13)
C4 0.0169(13) 0.058(2) 0.0237(14) 0.0017(14) 0.0053(11) -0.0029(14)
C5 0.0255(14) 0.0244(16) 0.0434(17) 0.0045(13) 0.0193(13) 0.0063(12)
C6 0.0211(13) 0.0242(15) 0.0163(12) 0.0000(10) 0.0060(10) 0.0007(11)
C7 0.0194(13) 0.0240(15) 0.0184(12) 0.0017(10) 0.0050(10) -0.0007(11)
C8 0.0237(14) 0.0252(15) 0.0266(14) -0.0007(11) 0.0078(11) -0.0033(11)
C9 0.0216(14) 0.0386(18) 0.0217(13) -0.0007(12) 0.0038(11) -0.0024(12)
C10 0.0201(13) 0.0408(18) 0.0184(13) 0.0055(12) 0.0064(10) 0.0073(12)
C11 0.0258(14) 0.0256(15) 0.0212(13) 0.0043(11) 0.0093(11) 0.0069(11)
C12 0.0264(14) 0.0265(15) 0.0248(14) -0.0047(11) 0.0080(11) 0.0051(12)
C13 0.0274(14) 0.0242(15) 0.0325(15) 0.0088(12) 0.0053(12) -0.0049(12)
C14 0.0244(14) 0.0176(14) 0.0287(16) -0.0003(11) 0.0064(11) 0.0010(11)
C15 0.0491(19) 0.0325(17) 0.0189(14) -0.0009(12) 0.0087(13) 0.0018(14)
F1 0.0412(10) 0.0274(10) 0.0416(10) -0.0091(8) -0.0117(8) -0.0002(8)
F2 0.0567(11) 0.0301(10) 0.0372(10) -0.0115(8) -0.0118(8) 0.0075(9)
N1 0.0215(11) 0.0202(12) 0.0204(12) 0.0001(9) 0.0052(9) 0.0014(9)
P1 0.0199(3) 0.0180(4) 0.0244(4) 0.0011(3) -0.0011(3) 0.0007(3)
Ru1 0.01839(12) 0.01545(12) 0.01682(11) -0.00029(8) 0.00490(8) -0.00028(8)
S1 0.0223(3) 0.0165(3) 0.0216(3) 0.0000(2) 0.0055(3) 0.0010(3)
S2 0.0203(3) 0.0168(3) 0.0249(3) 0.0008(3) 0.0030(3) -0.0003(3)

loop_
_atom_type_symbol
_atom_type_description
_atom_type_scat_dispersion_real
_atom_type_scat_dispersion_imag
_atom_type_scat_source
C C 0.0033 0.0016 'International Tables Vol C Tables 4.2.6.8 and 6.1.1.4'
H H 0.0000 0.0000 'International Tables Vol C Tables 4.2.6.8 and 6.1.1.4'
N N 0.0061 0.0033 'International Tables Vol C Tables 4.2.6.8 and 6.1.1.4'
F F 0.0171 0.0103 'International Tables Vol C Tables 4.2.6.8 and 6.1.1.4'
P P 0.1023 0.0942 'International Tables Vol C Tables 4.2.6.8 and 6.1.1.4'
S S 0.1246 0.1234 'International Tables Vol C Tables 4.2.6.8 and 6.1.1.4'
Ru Ru -1.2594 0.8363 'International Tables Vol C Tables 4.2.6.8 and 6.1.1.4'

loop_
_geom_angle_atom_site_label_1
_geom_angle_atom_site_label_2
_geom_angle_atom_site_label_3
_geom_angle
C2 C1 C5 108.3(3)
C2 C1 Ru1 71.36(15)
C5 C1 Ru1 71.84(15)
C2 C1 H1 125.8
C5 C1 H1 125.8
Ru1 C1 H1 125.8
C1 C2 C3 108.5(3)
C1 C2 Ru1 70.75(15)
C3 C2 Ru1 72.19(16)
C1 C2 H2 125.7
C3 C2 H2 125.7
Ru1 C2 H2 125.7
C4 C3 C2 107.2(3)
C4 C3 Ru1 71.19(16)
C2 C3 Ru1 69.92(16)
C4 C3 H3 126.4
C2 C3 H3 126.4
Ru1 C3 H3 126.4
C5 C4 C3 109.0(3)
C5 C4 Ru1 70.73(15)
C3 C4 Ru1 71.25(16)
C5 C4 H4 125.5
C3 C4 H4 125.5
Ru1 C4 H4 125.5
C4 C5 C1 107.1(3)
C4 C5 Ru1 71.68(16)
C1 C5 Ru1 69.97(15)
C4 C5 H5 126.4
C1 C5 H5 126.4
Ru1 C5 H5 126.4
C7 C6 C11 120.4(2)
C7 C6 S1 119.90(19)
C11 C6 S1 119.7(2)
C6 C7 C8 120.3(2)
C6 C7 S2 120.12(19)
C8 C7 S2 119.5(2)
C9 C8 C7 118.7(3)
C9 C8 H8 120.6
C7 C8 H8 120.6
C10 C9 C8 120.8(3)
C10 C9 H9 119.6
C8 C9 H9 119.6
C11 C10 C9 120.5(3)
C11 C10 H10 119.8
C9 C10 H10 119.8
C10 C11 C6 119.2(3)
C10 C11 H11 120.4
C6 C11 H11 120.4
S1 C12 H12A 109.5
S1 C12 H12B 109.5
H12A C12 H12B 109.5
S1 C12 H12C 109.5
H12A C12 H12C 109.5
H12B C12 H12C 109.5
S2 C13 H13A 109.5
S2 C13 H13B 109.5
H13A C13 H13B 109.5
S2 C13 H13C 109.5
H13A C13 H13C 109.5
H13B C13 H13C 109.5
N1 C14 C15 178.0(3)
C14 C15 H15A 109.5
C14 C15 H15B 109.5
H15A C15 H15B 109.5
C14 C15 H15C 109.5
H15A C15 H15C 109.5
H15B C15 H15C 109.5
C14 N1 Ru1 173.6(2)
F7 P1 F10 89.7(11)
F7 P1 F5 141.7(9)
F10 P1 F5 128.5(8)
F7 P1 F8 91.3(12)
F10 P1 F8 174.7(9)
F5 P1 F8 50.4(8)
F7 P1 F6 127.6(9)
F10 P1 F6 38.0(8)
F5 P1 F6 90.47(17)
F8 P1 F6 140.3(9)
F7 P1 F3 38.3(8)
F10 P1 F3 51.6(8)
F5 P1 F3 179.36(14)
F8 P1 F3 129.6(9)
F6 P1 F3 89.64(17)
F7 P1 F4 51.6(9)
F10 P1 F4 141.1(8)
F5 P1 F4 90.38(16)
F8 P1 F4 40.5(8)
F6 P1 F4 179.12(17)
F3 P1 F4 89.51(16)
F7 P1 F2 94.1(7)
F10 P1 F2 90.7(6)
F5 P1 F2 89.09(12)
F8 P1 F2 94.4(6)
F6 P1 F2 90.36(11)
F3 P1 F2 90.28(13)
F4 P1 F2 89.42(11)
F7 P1 F1 86.7(7)
F10 P1 F1 89.7(6)
F5 P1 F1 89.96(12)
F8 P1 F1 85.1(6)
F6 P1 F1 89.51(11)
F3 P1 F1 90.67(13)
F4 P1 F1 90.72(11)
F2 P1 F1 179.04(11)
F7 P1 F9 172.3(10)
F10 P1 F9 87.6(11)
F5 P1 F9 41.1(7)
F8 P1 F9 90.8(11)
F6 P1 F9 49.6(7)
F3 P1 F9 139.1(8)
F4 P1 F9 131.3(8)
F2 P1 F9 93.0(6)
F1 P1 F9 86.2(6)
N1 Ru1 C1 151.56(10)
N1 Ru1 C2 146.53(11)
C1 Ru1 C2 37.89(11)
N1 Ru1 C5 113.37(10)
C1 Ru1 C5 38.20(10)
C2 Ru1 C5 63.53(11)
N1 Ru1 C4 93.88(9)
C1 Ru1 C4 63.09(10)
C2 Ru1 C4 62.94(11)
C5 Ru1 C4 37.59(11)
N1 Ru1 C3 109.18(10)
C1 Ru1 C3 63.41(11)
C2 Ru1 C3 37.89(11)
C5 Ru1 C3 63.32(11)
C4 Ru1 C3 37.56(12)
N1 Ru1 S2 93.92(6)
C1 Ru1 S2 91.37(8)
C2 Ru1 S2 119.52(9)
C5 Ru1 S2 98.56(8)
C4 Ru1 S2 133.74(9)
C3 Ru1 S2 154.70(8)
N1 Ru1 S1 92.57(6)
C1 Ru1 S1 115.68(8)
C2 Ru1 S1 91.09(8)
C5 Ru1 S1 153.12(8)
C4 Ru1 S1 138.99(9)
C3 Ru1 S1 102.64(9)
S2 Ru1 S1 85.99(3)
C6 S1 C12 99.27(12)
C6 S1 Ru1 103.66(9)
C12 S1 Ru1 114.96(9)
C7 S2 C13 98.61(12)
C7 S2 Ru1 103.62(9)
C13 S2 Ru1 113.54(10)

loop_
_geom_bond_atom_site_label_1
_geom_bond_atom_site_label_2
_geom_bond_distance
F3 P1 1.588(2)
F4 P1 1.588(2)
F5 P1 1.580(2)
F6 P1 1.586(2)
F7 P1 1.533(16)
F8 P1 1.583(16)
F9 P1 1.627(15)
F10 P1 1.559(15)
C1 C2 1.401(4)
C1 C5 1.418(4)
C1 Ru1 2.154(2)
C1 H1 1.0000
C2 C3 1.413(4)
C2 Ru1 2.162(3)
C2 H2 1.0000
C3 C4 1.411(4)
C3 Ru1 2.191(3)
C3 H3 1.0000
C4 C5 1.408(4)
C4 Ru1 2.191(3)
C4 H4 1.0000
C5 Ru1 2.178(3)
C5 H5 1.0000
C6 C7 1.387(4)
C6 C11 1.394(4)
C6 S1 1.795(3)
C7 C8 1.393(4)
C7 S2 1.790(3)
C8 C9 1.391(4)
C8 H8 0.9500
C9 C10 1.384(4)
C9 H9 0.9500
C10 C11 1.378(4)
C10 H10 0.9500
C11 H11 0.9500
C12 S1 1.818(2)
C12 H12A 0.9800
C12 H12B 0.9800
C12 H12C 0.9800
C13 S2 1.815(3)
C13 H13A 0.9800
C13 H13B 0.9800
C13 H13C 0.9800
C14 N1 1.136(3)
C14 C15 1.458(4)
C15 H15A 0.9800
C15 H15B 0.9800
C15 H15C 0.9800
F1 P1 1.6021(17)
F2 P1 1.5925(17)
N1 Ru1 2.054(2)
Ru1 S2 2.3289(7)
Ru1 S1 2.3343(7)
